data_4345055
loop_
_publ_author_name
'Cheng, Qing'
'Han, Xiao'
'Tong, Yue'
'Huang, Chao'
'Ding, Jie'
'Hou, Hongwei'

_publ_section_title
;
 Two 3D Cd(II) Metal-Organic Frameworks Linked by Benzothiadiazole
 Dicarboxylates: Fantastic S@Cd6 Cage, Benzothiadiazole Antidimmer, and
 Dual Emission.
;
_journal_issue 3
_journal_name_full 'Inorganic chemistry'
_journal_page_first 1696
_journal_page_last 1705
_journal_paper_doi 10.1021/acs.inorgchem.6b02863
_journal_volume 56
_journal_year 2017
_chemical_formula_moiety '0.33(C144 H36 Cd18 N36 O72 S21), 3(O), 3(H2 O)'
_chemical_formula_sum 'C48 H24 Cd6 N12 O30 S7'
_chemical_formula_weight 2147.61
_space_group_crystal_system trigonal
_space_group_IT_number 148
_space_group_name_Hall '-R 3'
_space_group_name_H-M_alt 'R -3'
_symmetry_space_group_name_Hall '-R 3'
_symmetry_space_group_name_H-M 'R -3 :H'
_atom_sites_solution_hydrogens mixed
_audit_creation_date 2016-11-21
_audit_creation_method
;
Olex2 1.2
(compiled 2016.11.07 svn.r3352 for OlexSys, GUI svn.r5261)
;
_cell_angle_alpha 90
_cell_angle_beta 90
_cell_angle_gamma 120
_cell_formula_units_Z 3
_cell_length_a 19.377(3)
_cell_length_b 19.377(3)
_cell_length_c 19.810(4)
_cell_measurement_reflns_used 6167
_cell_measurement_temperature 293.1500
_cell_measurement_theta_max 27.8924
_cell_measurement_theta_min 2.1020
_cell_volume 6441.5(19)
_computing_cell_refinement 'CrystalClear (Rigaku/MSC Inc., 2006)'
_computing_data_collection 'CrystalClear (Rigaku/MSC Inc., 2006)'
_computing_data_reduction 'CrystalClear (Rigaku/MSC Inc., 2006)'
_computing_molecular_graphics 'Olex2 (Dolomanov et al., 2009)'
_computing_publication_material 'Olex2 (Dolomanov et al., 2009)'
_computing_structure_refinement 'ShelXL (Sheldrick, 2015)'
_computing_structure_solution
;
????
;
_diffrn_ambient_temperature 293.1500
_diffrn_detector_area_resol_mean 28.5714
_diffrn_measured_fraction_theta_full 0.998
_diffrn_measured_fraction_theta_max 0.995
_diffrn_measurement_details
;
scan:
    Number of images: 360
               Slice: -110.0000 - 70.0000
         Image width: 0.5000
            Exp time: 10.0000
       Rotation axis: Omega
               Omega: 0.0000
                 Chi: 45.0000
                 Phi: 0.0000
                 XTD: 45.1929
              2theta: -19.8941
scan:
    Number of images: 189
               Slice: -110.0000 - -15.5000
         Image width: 0.5000
            Exp time: 10.0000
       Rotation axis: Omega
               Omega: 0.0000
                 Chi: 45.0000
                 Phi: 90.0000
                 XTD: 45.1929
              2theta: -19.8941
;
_diffrn_measurement_device
;
Saturn724 (4x4 bin mode)
;
_diffrn_measurement_device_details
;
AFC10: Fixed Chi 2 circle
;
_diffrn_measurement_device_type 'Bruker APEX-II CCD'
_diffrn_measurement_method dtprofit.ref
_diffrn_orient_matrix_type d*Trek
_diffrn_orient_matrix_UB_11 -0.0013
_diffrn_orient_matrix_UB_12 0.0584
_diffrn_orient_matrix_UB_13 -0.0119
_diffrn_orient_matrix_UB_21 -0.0008
_diffrn_orient_matrix_UB_22 0.0395
_diffrn_orient_matrix_UB_23 0.0446
_diffrn_orient_matrix_UB_31 0.0505
_diffrn_orient_matrix_UB_32 0.0011
_diffrn_orient_matrix_UB_33 -0.0001
_diffrn_radiation_detector CCD
_diffrn_radiation_monochromator 'Graphite Monochromator'
_diffrn_radiation_type MoK\a
_diffrn_radiation_wavelength 0.71073
_diffrn_reflns_av_R_equivalents 0.0364
_diffrn_reflns_av_unetI/netI 0.0348
_diffrn_reflns_Laue_measured_fraction_full 0.998
_diffrn_reflns_Laue_measured_fraction_max 0.995
_diffrn_reflns_limit_h_max 13
_diffrn_reflns_limit_h_min -25
_diffrn_reflns_limit_k_max 25
_diffrn_reflns_limit_k_min -25
_diffrn_reflns_limit_l_max 25
_diffrn_reflns_limit_l_min -25
_diffrn_reflns_number 13585
_diffrn_reflns_point_group_measured_fraction_full 0.998
_diffrn_reflns_point_group_measured_fraction_max 0.995
_diffrn_reflns_theta_full 25.242
_diffrn_reflns_theta_max 27.900
_diffrn_reflns_theta_min 2.102
_diffrn_source 'Sealed Tube'
_diffrn_source_current 40.0000
_diffrn_source_power 2.0000
_diffrn_source_voltage 50.0000
_diffrn_standards_number 0
_exptl_absorpt_coefficient_mu 1.704
_exptl_absorpt_correction_T_max 1.0000
_exptl_absorpt_correction_T_min 0.8366
_exptl_absorpt_correction_type multi-scan
_exptl_crystal_colour Colorless
_exptl_crystal_density_diffrn 1.661
_exptl_crystal_description Prism
_exptl_crystal_F_000 3108
_exptl_crystal_size_max 0.2
_exptl_crystal_size_mid 0.2
_exptl_crystal_size_min 0.2
_refine_diff_density_max 1.178
_refine_diff_density_min -0.639
_refine_diff_density_rms 0.116
_refine_ls_extinction_method none
_refine_ls_goodness_of_fit_ref 1.116
_refine_ls_hydrogen_treatment constr
_refine_ls_matrix_type full
_refine_ls_number_parameters 165
_refine_ls_number_reflns 3413
_refine_ls_number_restraints 0
_refine_ls_restrained_S_all 1.116
_refine_ls_R_factor_all 0.0447
_refine_ls_R_factor_gt 0.0401
_refine_ls_shift/su_max 0.002
_refine_ls_shift/su_mean 0.000
_refine_ls_structure_factor_coef Fsqd
_refine_ls_weighting_details 'w=1/[\s^2^(Fo^2^)+(0.0515P)^2^+15.0957P] where P=(Fo^2^+2Fc^2^)/3'
_refine_ls_weighting_scheme calc
_refine_ls_wR_factor_gt 0.1017
_refine_ls_wR_factor_ref 0.1050
_reflns_Friedel_coverage 0.000
_reflns_number_gt 3124
_reflns_number_total 3413
_reflns_threshold_expression 'I > 2\s(I)'
_cod_data_source_file ic6b02863_si_003.cif
_cod_data_source_block a_sq
_cod_depositor_comments
;
The following automatic conversions were performed:

'_exptl_absorpt_correction_type' value 'Multi-scan' changed to
'multi-scan' according to
/usr/data/users/saulius/crontab/automatic-downloads/rss-feeds/ACS/lib/dictionaries/cif_core.dic
dictionary named 'cif_core.dic' version 2.4.2 from 2011-04-26.

Automatic conversion script
Id: cif_fix_values 4268 2015-11-12 08:31:59Z antanas 

 Adding full bibliography for 4345055.cif.
;
_cod_original_cell_volume 6442(2)
_cod_database_code 4345055
_shelx_space_group_comment
;
The symmetry employed for this shelxl refinement is uniquely defined
by the following loop, which should always be used as a source of
symmetry information in preference to the above space-group names.
They are only intended as comments.
;
_diffrn_number_total 3416
_olex2_refinement_description
;
1. Fixed Uiso
 At 1.2 times of:
  All C(H) groups, All O(H,H) groups
2. Others
 Fixed Sof: O5(0.5) O6(0.5) H6a(0.5) H6b(0.5)
3.a Riding coordinates:
 O6(H6a,H6b)
3.b Aromatic/amide H refined with riding coordinates:
 C3(H3), C4(H4)
;
_shelx_shelxl_version_number 2014/7
_olex2_submission_special_instructions 'No special instructions were received'

loop_
_space_group_symop_operation_xyz
'x, y, z'
'-y, x-y, z'
'-x+y, -x, z'
'x+2/3, y+1/3, z+1/3'
'-y+2/3, x-y+1/3, z+1/3'
'-x+y+2/3, -x+1/3, z+1/3'
'x+1/3, y+2/3, z+2/3'
'-y+1/3, x-y+2/3, z+2/3'
'-x+y+1/3, -x+2/3, z+2/3'
'-x, -y, -z'
'y, -x+y, -z'
'x-y, x, -z'
'-x+2/3, -y+1/3, -z+1/3'
'y+2/3, -x+y+1/3, -z+1/3'
'x-y+2/3, x+1/3, -z+1/3'
'-x+1/3, -y+2/3, -z+2/3'
'y+1/3, -x+y+2/3, -z+2/3'
'x-y+1/3, x+2/3, -z+2/3'

loop_
_atom_site_label
_atom_site_type_symbol
_atom_site_fract_x
_atom_site_fract_y
_atom_site_fract_z
_atom_site_U_iso_or_equiv
_atom_site_adp_type
_atom_site_occupancy
_atom_site_site_symmetry_order
_atom_site_calc_flag
_atom_site_refinement_flags_posn
_atom_site_refinement_flags_adp
_atom_site_refinement_flags_occupancy
Cd1 Cd 0.31704(2) 0.77862(2) 0.58215(2) 0.02498(11) Uani 1 1 d . . .
O1 O 0.54586(19) 0.80854(19) 0.51133(17) 0.0486(8) Uani 1 1 d . . .
O2 O 0.41979(17) 0.76686(16) 0.53327(15) 0.0335(6) Uani 1 1 d . . .
O3 O 0.58311(16) 1.14375(15) 0.33767(13) 0.0312(6) Uani 1 1 d . . .
O4 O 0.47008(17) 1.06300(17) 0.28659(15) 0.0374(7) Uani 1 1 d . . .
N1 N 0.3611(2) 0.8704(2) 0.49305(17) 0.0357(8) Uani 1 1 d . . .
N2 N 0.3765(2) 0.9771(2) 0.41589(18) 0.0394(8) Uani 1 1 d . . .
S1 S 0.31385(7) 0.91515(8) 0.46851(7) 0.0517(3) Uani 1 1 d . . .
S2 S 0.3333 0.6667 0.6667 0.0200(4) Uani 1 6 d S T P
C1 C 0.4860(2) 0.8160(2) 0.5049(2) 0.0290(8) Uani 1 1 d . . .
C2 C 0.4910(2) 0.8815(2) 0.46246(19) 0.0285(8) Uani 1 1 d . . .
C3 C 0.5573(2) 0.9248(2) 0.4231(2) 0.0395(10) Uani 1 1 d . . .
H3 H 0.5977 0.9123 0.4245 0.047 Uiso 1 1 calc R . .
C4 C 0.5670(2) 0.9881(2) 0.3801(2) 0.0390(10) Uani 1 1 d . . .
H4 H 0.6133 1.0155 0.3546 0.047 Uiso 1 1 calc R . .
C5 C 0.5100(2) 1.0092(2) 0.3756(2) 0.0291(8) Uani 1 1 d . . .
C6 C 0.4395(2) 0.9653(2) 0.41446(19) 0.0287(8) Uani 1 1 d . . .
C7 C 0.4303(2) 0.9028(2) 0.45853(18) 0.0271(8) Uani 1 1 d . . .
C8 C 0.5211(2) 1.0759(2) 0.33045(19) 0.0274(8) Uani 1 1 d . . .
O5 O 0.7170(4) 0.9121(5) 0.5192(5) 0.082(3) Uani 0.5 1 d . . .
O6 O 0.7916(8) 1.0269(7) 0.4133(5) 0.127(5) Uani 0.5 1 d . . .
H6A H 0.7635 0.9962 0.4451 0.153 Uiso 0.5 1 d R . .
H6B H 0.7776 1.0609 0.4038 0.153 Uiso 0.5 1 d R . .

loop_
_atom_site_aniso_label
_atom_site_aniso_U_11
_atom_site_aniso_U_22
_atom_site_aniso_U_33
_atom_site_aniso_U_23
_atom_site_aniso_U_13
_atom_site_aniso_U_12
Cd1 0.02336(15) 0.02390(16) 0.02552(18) 0.00006(10) 0.00225(10) 0.01020(11)
O1 0.0429(18) 0.0483(19) 0.065(2) 0.0247(17) 0.0113(16) 0.0303(16)
O2 0.0347(15) 0.0284(14) 0.0389(16) 0.0103(12) 0.0084(13) 0.0170(12)
O3 0.0343(15) 0.0228(13) 0.0323(15) 0.0028(11) -0.0019(12) 0.0110(11)
O4 0.0334(15) 0.0360(16) 0.0378(16) 0.0078(13) -0.0049(13) 0.0137(13)
N1 0.0320(18) 0.043(2) 0.0362(19) 0.0151(16) 0.0107(15) 0.0223(16)
N2 0.0373(19) 0.047(2) 0.040(2) 0.0135(17) 0.0060(16) 0.0256(17)
S1 0.0430(6) 0.0693(8) 0.0586(8) 0.0308(7) 0.0203(6) 0.0400(6)
S2 0.0192(6) 0.0192(6) 0.0215(10) 0.000 0.000 0.0096(3)
C1 0.034(2) 0.0260(18) 0.030(2) 0.0017(15) 0.0024(16) 0.0173(16)
C2 0.0265(18) 0.0287(19) 0.0294(19) 0.0040(15) 0.0033(15) 0.0131(16)
C3 0.033(2) 0.035(2) 0.054(3) 0.014(2) 0.008(2) 0.0202(18)
C4 0.028(2) 0.033(2) 0.053(3) 0.0169(19) 0.0114(19) 0.0132(17)
C5 0.0268(18) 0.0210(17) 0.032(2) 0.0056(15) -0.0025(16) 0.0068(15)
C6 0.0287(19) 0.0286(19) 0.0286(19) 0.0015(15) -0.0007(15) 0.0140(16)
C7 0.0271(18) 0.0272(18) 0.0260(19) 0.0025(15) 0.0011(15) 0.0129(15)
C8 0.0271(18) 0.0244(18) 0.032(2) 0.0041(15) 0.0016(15) 0.0139(15)
O5 0.030(4) 0.093(6) 0.106(7) 0.040(5) 0.008(4) 0.018(4)
O6 0.206(13) 0.177(11) 0.098(7) 0.090(8) 0.091(8) 0.171(11)

loop_
_atom_type_symbol
_atom_type_description
_atom_type_scat_dispersion_real
_atom_type_scat_dispersion_imag
_atom_type_scat_source
C C 0.0033 0.0016 'International Tables Vol C Tables 4.2.6.8 and 6.1.1.4'
H H 0.0000 0.0000 'International Tables Vol C Tables 4.2.6.8 and 6.1.1.4'
N N 0.0061 0.0033 'International Tables Vol C Tables 4.2.6.8 and 6.1.1.4'
O O 0.0106 0.0060 'International Tables Vol C Tables 4.2.6.8 and 6.1.1.4'
S S 0.1246 0.1234 'International Tables Vol C Tables 4.2.6.8 and 6.1.1.4'
Cd Cd -0.8075 1.2024 'International Tables Vol C Tables 4.2.6.8 and 6.1.1.4'

loop_
_geom_angle_atom_site_label_1
_geom_angle_atom_site_label_2
_geom_angle_atom_site_label_3
_geom_angle
_geom_angle_site_symmetry_1
_geom_angle_site_symmetry_3
O1 Cd1 S2 121.81(7) 2_665 .
O2 Cd1 O1 52.86(9) 2_665 2_665
O2 Cd1 O1 117.82(11) . 2_665
O2 Cd1 O2 84.82(14) . 2_665
O2 Cd1 O3 148.61(9) 2_665 10_676
O2 Cd1 O3 82.76(10) . 10_676
O2 Cd1 O3 149.63(9) . 6_465
O2 Cd1 O4 150.26(9) . 6_465
O2 Cd1 O4 119.67(10) 2_665 6_465
O2 Cd1 N1 75.87(10) . .
O2 Cd1 S2 74.88(7) 2_665 .
O2 Cd1 S2 75.32(7) . .
O3 Cd1 O1 81.99(11) 6_465 2_665
O3 Cd1 O1 155.54(10) 10_676 2_665
O3 Cd1 O2 91.07(10) 6_465 2_665
O3 Cd1 O3 85.40(3) 6_465 10_676
O3 Cd1 O4 82.74(10) 10_676 6_465
O3 Cd1 O4 53.80(9) 6_465 6_465
O3 Cd1 N1 133.74(10) 6_465 .
O3 Cd1 S2 74.56(6) 6_465 .
O3 Cd1 S2 74.11(6) 10_676 .
O4 Cd1 O1 72.89(10) 6_465 2_665
O4 Cd1 S2 124.73(7) 6_465 .
N1 Cd1 O1 75.73(11) . 2_665
N1 Cd1 O2 106.03(11) . 2_665
N1 Cd1 O3 98.70(11) . 10_676
N1 Cd1 O4 80.85(11) . 6_465
N1 Cd1 S2 150.97(8) . .
C1 O1 Cd1 88.7(2) . 3_565
Cd1 O2 Cd1 120.19(11) . 3_565
C1 O2 Cd1 134.2(2) . .
C1 O2 Cd1 97.5(2) . 3_565
Cd1 O3 Cd1 120.45(11) 8_664 10_676
C8 O3 Cd1 95.8(2) . 8_664
C8 O3 Cd1 141.4(2) . 10_676
C8 O4 Cd1 88.3(2) . 8_664
S1 N1 Cd1 122.98(18) . .
C7 N1 Cd1 129.5(3) . .
C7 N1 S1 107.2(3) . .
C6 N2 S1 107.4(3) . .
N2 S1 N1 100.26(18) . .
Cd1 S2 Cd1 90.401(12) . 15_556
Cd1 S2 Cd1 89.598(12) . 3_565
Cd1 S2 Cd1 89.597(12) . 2_665
Cd1 S2 Cd1 90.403(12) 13_566 2_665
Cd1 S2 Cd1 89.597(12) 14_456 13_566
Cd1 S2 Cd1 90.404(12) 13_566 3_565
Cd1 S2 Cd1 180.0 . 13_566
Cd1 S2 Cd1 90.402(12) . 14_456
Cd1 S2 Cd1 90.404(12) 14_456 3_565
Cd1 S2 Cd1 180.0 15_556 3_565
Cd1 S2 Cd1 89.597(12) 2_665 3_565
Cd1 S2 Cd1 89.595(12) 15_556 14_456
Cd1 S2 Cd1 180.0 14_456 2_665
Cd1 S2 Cd1 90.403(12) 15_556 2_665
Cd1 S2 Cd1 89.596(12) 15_556 13_566
O1 C1 O2 120.9(4) . .
O1 C1 C2 119.3(4) . .
O2 C1 C2 119.8(3) . .
C3 C2 C1 119.2(4) . .
C3 C2 C7 116.4(3) . .
C7 C2 C1 124.4(3) . .
C2 C3 H3 118.4 . .
C2 C3 C4 123.2(4) . .
C4 C3 H3 118.4 . .
C3 C4 H4 119.4 . .
C5 C4 C3 121.3(4) . .
C5 C4 H4 119.4 . .
C4 C5 C6 117.9(3) . .
C4 C5 C8 120.7(3) . .
C6 C5 C8 121.4(3) . .
N2 C6 C5 126.2(4) . .
N2 C6 C7 112.9(3) . .
C5 C6 C7 120.9(3) . .
N1 C7 C2 127.4(3) . .
N1 C7 C6 112.3(3) . .
C6 C7 C2 120.3(3) . .
O3 C8 C5 118.7(3) . .
O4 C8 O3 122.2(3) . .
O4 C8 C5 119.2(3) . .
H6A O6 H6B 111.3 . .

loop_
_geom_bond_atom_site_label_1
_geom_bond_atom_site_label_2
_geom_bond_distance
_geom_bond_site_symmetry_2
Cd1 O1 2.566(3) 2_665
Cd1 O2 2.325(3) .
Cd1 O2 2.356(3) 2_665
Cd1 O3 2.370(3) 10_676
Cd1 O3 2.338(3) 6_465
Cd1 O4 2.513(3) 6_465
Cd1 N1 2.343(3) .
Cd1 S2 2.8799(4) .
O1 Cd1 2.566(3) 3_565
O1 C1 1.245(5) .
O2 Cd1 2.357(3) 3_565
O2 C1 1.282(5) .
O3 Cd1 2.370(3) 10_676
O3 Cd1 2.338(3) 8_664
O3 C8 1.270(4) .
O4 Cd1 2.513(3) 8_664
O4 C8 1.244(5) .
N1 S1 1.618(3) .
N1 C7 1.348(5) .
N2 S1 1.595(4) .
N2 C6 1.350(5) .
S2 Cd1 2.8799(4) 14_456
S2 Cd1 2.8799(4) 2_665
S2 Cd1 2.8799(4) 13_566
S2 Cd1 2.8799(4) 3_565
S2 Cd1 2.8800(4) 15_556
C1 C2 1.485(5) .
C2 C3 1.372(5) .
C2 C7 1.432(5) .
C3 H3 0.9300 .
C3 C4 1.425(6) .
C4 H4 0.9300 .
C4 C5 1.360(5) .
C5 C6 1.421(5) .
C5 C8 1.497(5) .
C6 C7 1.430(5) .
O6 H6A 0.8501 .
O6 H6B 0.8501 .

loop_
_geom_hbond_atom_site_label_D
_geom_hbond_atom_site_label_H
_geom_hbond_atom_site_label_A
_geom_hbond_distance_DH
_geom_hbond_distance_HA
_geom_hbond_distance_DA
_geom_hbond_angle_DHA
O6 H6A O5 0.85 2.04 2.869(12) 164.8

loop_
_geom_torsion_atom_site_label_1
_geom_torsion_atom_site_label_2
_geom_torsion_atom_site_label_3
_geom_torsion_atom_site_label_4
_geom_torsion
_geom_torsion_site_symmetry_1
Cd1 O1 C1 O2 1.5(4) 3_565
Cd1 O1 C1 C2 -176.9(3) 3_565
Cd1 O2 C1 O1 145.0(3) .
Cd1 O2 C1 O1 -1.7(4) 3_565
Cd1 O2 C1 C2 -36.6(6) .
Cd1 O2 C1 C2 176.8(3) 3_565
Cd1 O3 C8 O4 159.4(3) 10_676
Cd1 O3 C8 O4 -1.3(4) 8_664
Cd1 O3 C8 C5 177.8(3) 8_664
Cd1 O3 C8 C5 -21.6(6) 10_676
Cd1 O4 C8 O3 1.2(4) 8_664
Cd1 O4 C8 C5 -177.9(3) 8_664
Cd1 N1 S1 N2 172.2(2) .
Cd1 N1 C7 C2 8.3(6) .
Cd1 N1 C7 C6 -171.3(3) .
O1 C1 C2 C3 9.8(6) .
O1 C1 C2 C7 -171.1(4) .
O2 C1 C2 C3 -168.6(4) .
O2 C1 C2 C7 10.4(6) .
N2 C6 C7 N1 -1.3(5) .
N2 C6 C7 C2 179.0(4) .
S1 N1 C7 C2 -178.9(3) .
S1 N1 C7 C6 1.5(4) .
S1 N2 C6 C5 -178.2(3) .
S1 N2 C6 C7 0.5(4) .
C1 C2 C3 C4 179.2(4) .
C1 C2 C7 N1 2.4(6) .
C1 C2 C7 C6 -178.0(4) .
C2 C3 C4 C5 -0.2(7) .
C3 C2 C7 N1 -178.6(4) .
C3 C2 C7 C6 1.0(6) .
C3 C4 C5 C6 -1.0(6) .
C3 C4 C5 C8 179.8(4) .
C4 C5 C6 N2 -179.2(4) .
C4 C5 C6 C7 2.1(6) .
C4 C5 C8 O3 -55.1(6) .
C4 C5 C8 O4 124.0(4) .
C5 C6 C7 N1 177.4(4) .
C5 C6 C7 C2 -2.2(6) .
C6 N2 S1 N1 0.3(3) .
C6 C5 C8 O3 125.7(4) .
C6 C5 C8 O4 -55.2(5) .
C7 N1 S1 N2 -1.1(3) .
C7 C2 C3 C4 0.1(6) .
C8 C5 C6 N2 -0.1(6) .
C8 C5 C6 C7 -178.7(3) .
